data_1542418
loop_
_publ_author_name
'Ayala, Caitlan E.'
'Dange, Nitin S.'
'Stepherson, Jacob R.'
'Henry, Jeffrey L.'
'Fronczek, Frank R.'
'Kartika, Rendy'

_publ_section_title
;
 Functionalization of Silyldienol Ethers at the \g-Position via
 2-Silyloxypentadienyl Cations.
;
_journal_issue 5
_journal_name_full 'Organic letters'
_journal_page_first 1084
_journal_paper_doi 10.1021/acs.orglett.6b00196
_journal_volume 18
_journal_year 2016
_chemical_formula_moiety 'C24 H33 N O2 Si'
_chemical_formula_sum 'C24 H33 N O2 Si'
_chemical_formula_weight 395.60
_chemical_name_systematic
;
 ?
;
_space_group_IT_number 14
_symmetry_cell_setting monoclinic
_symmetry_space_group_name_Hall '-P 2yn'
_symmetry_space_group_name_H-M 'P 1 21/n 1'
_atom_sites_solution_hydrogens geom
_atom_sites_solution_primary direct
_atom_sites_solution_secondary difmap
_audit_creation_method SHELXL-97
_cell_angle_alpha 90
_cell_angle_beta 91.395(6)
_cell_angle_gamma 90
_cell_formula_units_Z 4
_cell_length_a 7.0784(6)
_cell_length_b 8.0530(6)
_cell_length_c 38.854(3)
_cell_measurement_reflns_used 1387
_cell_measurement_temperature 90.0(5)
_cell_measurement_theta_max 57.19
_cell_measurement_theta_min 2.27
_cell_volume 2214.1(3)
_computing_cell_refinement 'Bruker SAINT'
_computing_data_collection 'Bruker APEX2'
_computing_data_reduction 'Bruker SAINT'
_computing_molecular_graphics 'ORTEP-3 for Windows (Farrugia, 2012)'
_computing_publication_material 'SHELXL-97 (Sheldrick, 2008)'
_computing_structure_refinement 'SHELXL-97 (Sheldrick, 2008)'
_computing_structure_solution 'SHELXS-97 (Sheldrick, 2008)'
_diffrn_ambient_temperature 90.0(5)
_diffrn_measured_fraction_theta_full 0.960
_diffrn_measured_fraction_theta_max 0.960
_diffrn_measurement_device_type 'Bruker Kappa APEX-II DUO'
_diffrn_measurement_method '\f and \w scans'
_diffrn_radiation_monochromator 'QUAZAR multilayer optics'
_diffrn_radiation_source 'I\mS microfocus'
_diffrn_radiation_type CuK\a
_diffrn_radiation_wavelength 1.54184
_diffrn_reflns_av_R_equivalents 0.0938
_diffrn_reflns_av_sigmaI/netI 0.1160
_diffrn_reflns_limit_h_max 7
_diffrn_reflns_limit_h_min -7
_diffrn_reflns_limit_k_max 8
_diffrn_reflns_limit_k_min 0
_diffrn_reflns_limit_l_max 43
_diffrn_reflns_limit_l_min 0
_diffrn_reflns_number 13302
_diffrn_reflns_theta_full 60.06
_diffrn_reflns_theta_max 60.06
_diffrn_reflns_theta_min 2.27
_exptl_absorpt_coefficient_mu 1.071
_exptl_absorpt_correction_T_max 0.9584
_exptl_absorpt_correction_T_min 0.6687
_exptl_absorpt_correction_type multi-scan
_exptl_absorpt_process_details 'SADABS (Sheldrick, 2002)'
_exptl_crystal_colour colourless
_exptl_crystal_density_diffrn 1.187
_exptl_crystal_density_method 'not measured'
_exptl_crystal_description needle
_exptl_crystal_F_000 856
_exptl_crystal_size_max 0.21
_exptl_crystal_size_mid 0.09
_exptl_crystal_size_min 0.04
_refine_diff_density_max 0.508
_refine_diff_density_min -0.252
_refine_diff_density_rms 0.055
_refine_ls_extinction_method none
_refine_ls_goodness_of_fit_ref 1.090
_refine_ls_hydrogen_treatment mixed
_refine_ls_matrix_type full
_refine_ls_number_parameters 393
_refine_ls_number_reflns 3136
_refine_ls_number_restraints 303
_refine_ls_restrained_S_all 1.128
_refine_ls_R_factor_all 0.1468
_refine_ls_R_factor_gt 0.0874
_refine_ls_shift/su_max 0.000
_refine_ls_shift/su_mean 0.000
_refine_ls_structure_factor_coef Fsqd
_refine_ls_weighting_details 'calc w=1/[\s^2^(Fo^2^)+(0.1495P)^2^+0.5313P] where P=(Fo^2^+2Fc^2^)/3'
_refine_ls_weighting_scheme calc
_refine_ls_wR_factor_gt 0.2411
_refine_ls_wR_factor_ref 0.2676
_reflns_number_gt 1830
_reflns_number_total 3136
_reflns_threshold_expression I>2\s(I)
_cod_data_source_file ol6b00196_si_003.cif
_cod_data_source_block Caitlan6
_cod_depositor_comments
;
The following automatic conversions were performed:

'_symmetry_cell_setting' value 'Monoclinic' changed to 'monoclinic'
according to
/usr/data/users/saulius/crontab/automatic-downloads/rss-feeds/ACS/lib/dictionaries/cif_core.dic
dictionary named 'cif_core.dic' version 2.4.2 from 2011-04-26.

Automatic conversion script
Id: cif_fix_values 4268 2015-11-12 08:31:59Z antanas 

 Adding full bibliography for 1542418--1542419.cif.
;
_cod_original_sg_symbol_Hall '-P 2yn '
_cod_original_sg_symbol_H-M 'P 21/n  '
_cod_database_code 1542418

loop_
_symmetry_equiv_pos_as_xyz
'x, y, z'
'-x+1/2, y+1/2, -z+1/2'
'-x, -y, -z'
'x-1/2, -y-1/2, z-1/2'

loop_
_atom_site_label
_atom_site_type_symbol
_atom_site_fract_x
_atom_site_fract_y
_atom_site_fract_z
_atom_site_U_iso_or_equiv
_atom_site_adp_type
_atom_site_occupancy
_atom_site_symmetry_multiplicity
_atom_site_calc_flag
_atom_site_refinement_flags
_atom_site_disorder_assembly
_atom_site_disorder_group
O1 O 0.8929(5) 0.5374(4) 0.20602(9) 0.0518(9) Uani 1 1 d U . .
N1 N 0.8948(7) -0.1043(5) 0.20115(11) 0.0573(12) Uani 1 1 d DU . .
H1N H 0.914(8) -0.215(3) 0.2031(14) 0.069 Uiso 1 1 d D . .
C1 C 0.7959(9) -0.0158(6) 0.17722(13) 0.0602(15) Uani 1 1 d U . .
H1 H 0.7350 -0.0621 0.1574 0.072 Uiso 1 1 calc R . .
C2 C 0.7954(8) 0.1500(6) 0.18551(12) 0.0520(13) Uani 1 1 d U A .
C3 C 0.9013(7) 0.1643(5) 0.21704(12) 0.0457(12) Uani 1 1 d U . .
C4 C 0.9612(7) 0.0013(6) 0.22634(12) 0.0483(12) Uani 1 1 d U . .
C5 C 1.0554(7) -0.0344(6) 0.25660(13) 0.0506(13) Uani 1 1 d U . .
H5 H 1.0905 -0.1455 0.2619 0.061 Uiso 1 1 calc R . .
C6 C 1.0983(7) 0.0908(6) 0.27900(13) 0.0525(13) Uani 1 1 d U . .
H6 H 1.1630 0.0674 0.3002 0.063 Uiso 1 1 calc R . .
C7 C 1.0472(7) 0.2537(6) 0.27079(13) 0.0513(13) Uani 1 1 d U . .
H7 H 1.0774 0.3398 0.2867 0.062 Uiso 1 1 calc R . .
C8 C 0.9534(7) 0.2937(6) 0.24000(12) 0.0448(12) Uani 1 1 d U . .
C9 C 0.6911(8) 0.2792(6) 0.16401(13) 0.0604(14) Uani 1 1 d DU . .
H9A H 0.7780 0.3240 0.1467 0.073 Uiso 0.554(5) 1 calc PR A 1
H9B H 0.6547 0.3721 0.1792 0.073 Uiso 0.554(5) 1 calc PR A 1
H9C H 0.6045 0.3429 0.1787 0.073 Uiso 0.446(5) 1 calc PR A 2
H9D H 0.7826 0.3577 0.1541 0.073 Uiso 0.446(5) 1 calc PR A 2
C18 C 0.9309(7) 0.4737(6) 0.23322(13) 0.0486(12) Uani 1 1 d U . .
H18 H 0.9483 0.5461 0.2524 0.058 Uiso 1 1 calc R . .
Si1 Si 0.7897(5) 0.5395(6) 0.08321(8) 0.0718(13) Uani 0.554(5) 1 d PDU A 1
O2 O 0.7903(16) 0.3359(11) 0.0897(2) 0.078(3) Uani 0.554(5) 1 d PDU A 1
C10 C 0.5098(14) 0.2120(15) 0.1449(2) 0.049(3) Uani 0.554(5) 1 d PDU A 1
C11 C 0.3417(18) 0.1561(18) 0.1662(3) 0.069(3) Uani 0.554(5) 1 d PDU A 1
H11A H 0.2281 0.2169 0.1586 0.104 Uiso 0.554(5) 1 calc PR A 1
H11B H 0.3683 0.1789 0.1906 0.104 Uiso 0.554(5) 1 calc PR A 1
H11C H 0.3211 0.0367 0.1630 0.104 Uiso 0.554(5) 1 calc PR A 1
C12 C 0.501(2) 0.1880(14) 0.1103(3) 0.060(3) Uani 0.554(5) 1 d PDU A 1
C13 C 0.642(2) 0.2339(14) 0.0834(3) 0.059(3) Uani 0.554(5) 1 d PDU A 1
C14 C 0.590(3) 0.169(2) 0.0530(4) 0.091(5) Uani 0.554(5) 1 d PDU A 1
C15 C 0.407(2) 0.0794(17) 0.0546(3) 0.093(4) Uani 0.554(5) 1 d PDU A 1
H15A H 0.4244 -0.0400 0.0495 0.112 Uiso 0.554(5) 1 calc PR A 1
H15B H 0.3145 0.1259 0.0376 0.112 Uiso 0.554(5) 1 calc PR A 1
C16 C 0.336(2) 0.1023(16) 0.0912(3) 0.079(4) Uani 0.554(5) 1 d PDU A 1
H16A H 0.3066 -0.0061 0.1019 0.095 Uiso 0.554(5) 1 calc PR A 1
H16B H 0.2208 0.1725 0.0912 0.095 Uiso 0.554(5) 1 calc PR A 1
C17 C 0.705(2) 0.1752(18) 0.0213(3) 0.095(4) Uani 0.554(5) 1 d PDU A 1
H17A H 0.8084 0.2549 0.0245 0.143 Uiso 0.554(5) 1 calc PR A 1
H17B H 0.6246 0.2096 0.0016 0.143 Uiso 0.554(5) 1 calc PR A 1
H17C H 0.7572 0.0648 0.0168 0.143 Uiso 0.554(5) 1 calc PR A 1
C19 C 0.636(4) 0.632(4) 0.1143(8) 0.068(8) Uani 0.554(5) 1 d PDU A 1
H19A H 0.6329 0.7524 0.1111 0.102 Uiso 0.554(5) 1 calc PR A 1
H19B H 0.6835 0.6062 0.1376 0.102 Uiso 0.554(5) 1 calc PR A 1
H19C H 0.5081 0.5867 0.1112 0.102 Uiso 0.554(5) 1 calc PR A 1
C20 C 0.696(3) 0.590(2) 0.0399(4) 0.074(5) Uani 0.554(5) 1 d PDU A 1
H20A H 0.6968 0.7105 0.0366 0.112 Uiso 0.554(5) 1 calc PR A 1
H20B H 0.5660 0.5485 0.0373 0.112 Uiso 0.554(5) 1 calc PR A 1
H20C H 0.7747 0.5373 0.0226 0.112 Uiso 0.554(5) 1 calc PR A 1
C21 C 1.036(2) 0.635(3) 0.0896(4) 0.128(6) Uani 0.554(5) 1 d PDU A 1
C22 C 1.040(4) 0.819(3) 0.0843(7) 0.195(11) Uani 0.554(5) 1 d PDU A 1
H22A H 0.9619 0.8732 0.1015 0.293 Uiso 0.554(5) 1 calc PR A 1
H22B H 0.9910 0.8457 0.0612 0.293 Uiso 0.554(5) 1 calc PR A 1
H22C H 1.1706 0.8589 0.0868 0.293 Uiso 0.554(5) 1 calc PR A 1
C23 C 1.158(3) 0.553(3) 0.0617(6) 0.135(8) Uani 0.554(5) 1 d PDU A 1
H23A H 1.1554 0.4321 0.0645 0.203 Uiso 0.554(5) 1 calc PR A 1
H23B H 1.2884 0.5927 0.0642 0.203 Uiso 0.554(5) 1 calc PR A 1
H23C H 1.1074 0.5824 0.0388 0.203 Uiso 0.554(5) 1 calc PR A 1
C24 C 1.110(3) 0.579(3) 0.1269(6) 0.105(7) Uani 0.554(5) 1 d PU A 1
H24A H 1.1006 0.4578 0.1289 0.158 Uiso 0.554(5) 1 calc PR A 1
H24B H 1.0319 0.6310 0.1444 0.158 Uiso 0.554(5) 1 calc PR A 1
H24C H 1.2415 0.6132 0.1303 0.158 Uiso 0.554(5) 1 calc PR A 1
Si1A Si 1.0115(6) 0.5055(5) 0.09059(8) 0.0624(14) Uani 0.446(5) 1 d PDU A 2
O2A O 0.9226(17) 0.3148(11) 0.0958(2) 0.075(3) Uani 0.446(5) 1 d PDU A 2
C10A C 0.581(2) 0.1953(19) 0.1359(3) 0.049(3) Uani 0.446(5) 1 d PDU A 2
C11A C 0.407(2) 0.129(2) 0.1530(4) 0.069(3) Uani 0.446(5) 1 d PDU A 2
H11D H 0.2937 0.1807 0.1425 0.104 Uiso 0.446(5) 1 calc PR A 2
H11E H 0.4131 0.1548 0.1776 0.104 Uiso 0.446(5) 1 calc PR A 2
H11F H 0.3997 0.0083 0.1499 0.104 Uiso 0.446(5) 1 calc PR A 2
C12A C 0.607(3) 0.1896(19) 0.1023(3) 0.059(4) Uani 0.446(5) 1 d PDU A 2
C13A C 0.775(3) 0.241(2) 0.0821(3) 0.067(4) Uani 0.446(5) 1 d PDU A 2
C14A C 0.746(3) 0.1809(19) 0.0497(3) 0.084(4) Uani 0.446(5) 1 d PDU A 2
C15A C 0.559(3) 0.100(3) 0.0450(4) 0.094(6) Uani 0.446(5) 1 d PDU A 2
H15C H 0.5751 -0.0136 0.0359 0.113 Uiso 0.446(5) 1 calc PR A 2
H15D H 0.4799 0.1642 0.0284 0.113 Uiso 0.446(5) 1 calc PR A 2
C16A C 0.468(3) 0.0949(17) 0.0796(3) 0.070(4) Uani 0.446(5) 1 d PDU A 2
H16C H 0.4527 -0.0208 0.0876 0.084 Uiso 0.446(5) 1 calc PR A 2
H16D H 0.3427 0.1500 0.0787 0.084 Uiso 0.446(5) 1 calc PR A 2
C17A C 0.887(3) 0.199(3) 0.0221(4) 0.116(6) Uani 0.446(5) 1 d PDU A 2
H17D H 0.9878 0.2737 0.0298 0.174 Uiso 0.446(5) 1 calc PR A 2
H17E H 0.8243 0.2443 0.0013 0.174 Uiso 0.446(5) 1 calc PR A 2
H17F H 0.9400 0.0896 0.0168 0.174 Uiso 0.446(5) 1 calc PR A 2
C19A C 1.131(4) 0.522(3) 0.1314(6) 0.077(6) Uani 0.446(5) 1 d PDU A 2
H19D H 1.1939 0.6298 0.1332 0.115 Uiso 0.446(5) 1 calc PR A 2
H19E H 1.2254 0.4330 0.1336 0.115 Uiso 0.446(5) 1 calc PR A 2
H19F H 1.0394 0.5109 0.1498 0.115 Uiso 0.446(5) 1 calc PR A 2
C20A C 1.176(2) 0.484(2) 0.0565(4) 0.066(4) Uani 0.446(5) 1 d PDU A 2
H20D H 1.2346 0.5921 0.0519 0.099 Uiso 0.446(5) 1 calc PR A 2
H20E H 1.1095 0.4449 0.0356 0.099 Uiso 0.446(5) 1 calc PR A 2
H20F H 1.2743 0.4040 0.0633 0.099 Uiso 0.446(5) 1 calc PR A 2
C21A C 0.8156(19) 0.6575(18) 0.0819(3) 0.059(3) Uani 0.446(5) 1 d PDU A 2
C22A C 0.722(4) 0.640(3) 0.0457(6) 0.082(7) Uani 0.446(5) 1 d PDU A 2
H22D H 0.6635 0.5300 0.0435 0.123 Uiso 0.446(5) 1 calc PR A 2
H22E H 0.8181 0.6528 0.0282 0.123 Uiso 0.446(5) 1 calc PR A 2
H22F H 0.6251 0.7258 0.0425 0.123 Uiso 0.446(5) 1 calc PR A 2
C23A C 0.904(2) 0.8346(16) 0.0831(3) 0.070(4) Uani 0.446(5) 1 d PDU A 2
H23D H 0.9658 0.8529 0.1056 0.106 Uiso 0.446(5) 1 calc PR A 2
H23E H 0.8050 0.9178 0.0793 0.106 Uiso 0.446(5) 1 calc PR A 2
H23F H 0.9982 0.8445 0.0650 0.106 Uiso 0.446(5) 1 calc PR A 2
C24A C 0.660(5) 0.652(4) 0.1110(9) 0.056(8) Uani 0.446(5) 1 d PU A 2
H24D H 0.7217 0.6654 0.1337 0.085 Uiso 0.446(5) 1 calc PR A 2
H24E H 0.5939 0.5451 0.1100 0.085 Uiso 0.446(5) 1 calc PR A 2
H24F H 0.5689 0.7422 0.1072 0.085 Uiso 0.446(5) 1 calc PR A 2

loop_
_atom_site_aniso_label
_atom_site_aniso_U_11
_atom_site_aniso_U_22
_atom_site_aniso_U_33
_atom_site_aniso_U_23
_atom_site_aniso_U_13
_atom_site_aniso_U_12
O1 0.062(2) 0.0300(17) 0.064(2) 0.0015(15) 0.0009(16) 0.0000(16)
N1 0.078(3) 0.031(2) 0.062(2) -0.002(2) 0.004(2) 0.001(2)
C1 0.092(4) 0.036(3) 0.053(3) 0.000(2) 0.000(3) -0.002(3)
C2 0.073(3) 0.030(3) 0.054(3) 0.003(2) 0.007(2) -0.001(2)
C3 0.056(3) 0.028(2) 0.053(3) 0.001(2) 0.009(2) 0.002(2)
C4 0.054(3) 0.035(3) 0.056(3) -0.001(2) 0.010(2) -0.003(2)
C5 0.046(3) 0.038(3) 0.068(3) 0.003(2) 0.009(2) 0.001(2)
C6 0.051(3) 0.043(3) 0.063(3) 0.008(2) 0.003(2) 0.003(2)
C7 0.050(3) 0.042(3) 0.062(3) -0.002(2) 0.004(2) -0.004(2)
C8 0.049(3) 0.028(2) 0.058(3) 0.001(2) 0.007(2) -0.002(2)
C9 0.082(4) 0.037(3) 0.062(3) 0.002(2) -0.008(3) -0.002(3)
C18 0.053(3) 0.033(3) 0.060(3) -0.010(2) 0.004(2) -0.002(2)
Si1 0.060(2) 0.099(3) 0.0563(17) 0.0024(17) 0.0024(13) -0.0003(19)
O2 0.087(6) 0.086(6) 0.060(4) -0.015(4) -0.002(4) 0.031(5)
C10 0.057(6) 0.038(4) 0.054(5) 0.003(4) 0.006(4) 0.008(5)
C11 0.075(6) 0.062(5) 0.071(6) 0.011(5) -0.006(5) -0.006(5)
C12 0.073(7) 0.048(6) 0.058(6) 0.005(4) -0.009(6) -0.004(6)
C13 0.075(8) 0.049(6) 0.053(6) -0.010(5) -0.005(6) 0.013(6)
C14 0.103(9) 0.080(8) 0.089(8) -0.011(7) -0.012(7) 0.028(7)
C15 0.116(8) 0.076(7) 0.086(7) -0.013(6) -0.033(7) 0.026(7)
C16 0.085(7) 0.070(7) 0.082(6) -0.011(5) -0.020(6) -0.010(6)
C17 0.117(8) 0.100(8) 0.069(6) -0.026(6) -0.009(6) 0.033(7)
C19 0.077(11) 0.046(10) 0.080(10) 0.012(6) -0.003(7) -0.008(7)
C20 0.077(8) 0.079(9) 0.068(7) 0.009(7) -0.001(6) 0.004(7)
C21 0.123(9) 0.164(11) 0.097(8) -0.002(8) -0.009(7) 0.016(9)
C22 0.183(13) 0.214(14) 0.188(14) 0.013(10) 0.001(10) -0.042(10)
C23 0.119(11) 0.161(13) 0.126(11) 0.002(9) 0.009(8) 0.009(9)
C24 0.085(10) 0.135(12) 0.096(9) 0.015(8) 0.006(7) 0.003(9)
Si1A 0.084(3) 0.051(2) 0.0524(19) -0.0037(15) -0.0009(17) 0.0158(19)
O2A 0.095(7) 0.072(6) 0.059(5) -0.008(4) 0.009(5) -0.008(5)
C10A 0.057(6) 0.038(4) 0.054(5) 0.003(4) 0.006(4) 0.008(5)
C11A 0.075(6) 0.062(5) 0.071(6) 0.011(5) -0.006(5) -0.006(5)
C12A 0.073(9) 0.044(7) 0.062(8) -0.004(6) 0.005(7) -0.027(7)
C13A 0.080(9) 0.057(8) 0.064(8) -0.003(6) 0.003(7) -0.005(8)
C14A 0.119(9) 0.067(8) 0.066(7) -0.011(6) -0.005(7) -0.014(7)
C15A 0.116(11) 0.088(10) 0.079(9) 0.007(8) -0.018(8) -0.009(9)
C16A 0.095(9) 0.053(7) 0.061(7) 0.010(6) -0.015(7) -0.014(7)
C17A 0.146(11) 0.110(10) 0.092(8) -0.030(7) 0.010(8) -0.018(9)
C19A 0.069(9) 0.075(9) 0.086(9) 0.032(7) -0.002(7) 0.004(7)
C20A 0.063(8) 0.063(7) 0.072(7) -0.030(6) 0.005(6) 0.023(6)
C21A 0.073(8) 0.059(7) 0.045(6) 0.004(5) -0.001(5) 0.003(6)
C22A 0.079(10) 0.072(10) 0.094(11) -0.002(8) -0.003(8) -0.004(8)
C23A 0.079(8) 0.058(7) 0.075(7) 0.011(5) 0.021(6) 0.024(6)
C24A 0.070(11) 0.028(9) 0.071(11) -0.009(7) -0.002(7) -0.009(7)

loop_
_atom_type_symbol
_atom_type_description
_atom_type_scat_dispersion_real
_atom_type_scat_dispersion_imag
_atom_type_scat_source
C C 0.0181 0.0091 'International Tables Vol C Tables 4.2.6.8 and 6.1.1.4'
H H 0.0000 0.0000 'International Tables Vol C Tables 4.2.6.8 and 6.1.1.4'
N N 0.0311 0.0180 'International Tables Vol C Tables 4.2.6.8 and 6.1.1.4'
O O 0.0492 0.0322 'International Tables Vol C Tables 4.2.6.8 and 6.1.1.4'
Si Si 0.2541 0.3302 'International Tables Vol C Tables 4.2.6.8 and 6.1.1.4'

loop_
_geom_angle_atom_site_label_1
_geom_angle_atom_site_label_2
_geom_angle_atom_site_label_3
_geom_angle
C1 N1 C4 109.1(4)
N1 C1 C2 110.8(5)
C1 C2 C3 106.0(4)
C1 C2 C9 122.9(5)
C3 C2 C9 131.1(4)
C8 C3 C4 116.6(4)
C8 C3 C2 136.5(4)
C4 C3 C2 106.9(4)
C5 C4 N1 129.4(5)
C5 C4 C3 123.2(4)
N1 C4 C3 107.2(4)
C6 C5 C4 119.3(5)
C5 C6 C7 119.9(5)
C8 C7 C6 122.0(5)
C7 C8 C3 118.9(4)
C7 C8 C18 115.2(4)
C3 C8 C18 125.7(4)
C10A C9 C2 109.4(7)
C2 C9 C10 114.0(6)
O1 C18 C8 126.6(4)
O2 Si1 C19 107.7(10)
O2 Si1 C20 110.9(7)
C19 Si1 C20 108.2(12)
O2 Si1 C21 112.2(8)
C19 Si1 C21 108.0(11)
C20 Si1 C21 109.7(8)
C13 O2 Si1 124.9(8)
C12 C10 C11 118.2(10)
C12 C10 C9 122.5(10)
C11 C10 C9 119.1(8)
C10 C12 C13 129.4(10)
C10 C12 C16 124.0(13)
C13 C12 C16 106.6(10)
C14 C13 O2 126.4(15)
C14 C13 C12 110.1(14)
O2 C13 C12 123.3(8)
C13 C14 C15 112.1(15)
C13 C14 C17 125.0(18)
C15 C14 C17 122.8(12)
C14 C15 C16 106.5(10)
C15 C16 C12 103.9(12)
C22 C21 C23 108.2(17)
C22 C21 C24 113.4(17)
C23 C21 C24 109.7(17)
C22 C21 Si1 113.7(14)
C23 C21 Si1 105.1(12)
C24 C21 Si1 106.3(13)
O2A Si1A C19A 97.5(7)
O2A Si1A C20A 104.8(6)
C19A Si1A C20A 111.2(10)
O2A Si1A C21A 110.0(7)
C19A Si1A C21A 116.5(8)
C20A Si1A C21A 114.8(7)
C13A O2A Si1A 132.0(11)
C12A C10A C9 131.2(12)
C12A C10A C11A 123.7(12)
C9 C10A C11A 104.8(10)
C10A C12A C13A 129.6(13)
C10A C12A C16A 119.3(14)
C13A C12A C16A 110.4(12)
O2A C13A C14A 130.1(16)
O2A C13A C12A 123.3(11)
C14A C13A C12A 106.3(15)
C13A C14A C15A 112.9(16)
C13A C14A C17A 122.9(17)
C15A C14A C17A 124.2(13)
C14A C15A C16A 107.7(12)
C15A C16A C12A 102.5(14)
C22A C21A C23A 105.9(13)
C22A C21A C24A 110.7(19)
C23A C21A C24A 106.8(15)
C22A C21A Si1A 113.8(12)
C23A C21A Si1A 107.2(9)
C24A C21A Si1A 112.0(15)

loop_
_geom_bond_atom_site_label_1
_geom_bond_atom_site_label_2
_geom_bond_distance
O1 C18 1.199(6)
N1 C1 1.353(7)
N1 C4 1.371(7)
C1 C2 1.374(7)
C2 C3 1.425(7)
C2 C9 1.515(7)
C3 C8 1.415(7)
C3 C4 1.423(7)
C4 C5 1.368(7)
C5 C6 1.362(7)
C6 C7 1.395(7)
C7 C8 1.392(7)
C8 C18 1.482(7)
C9 C10A 1.488(12)
C9 C10 1.563(11)
Si1 O2 1.660(10)
Si1 C19 1.81(2)
Si1 C20 1.840(15)
Si1 C21 1.914(15)
O2 C13 1.353(17)
C10 C12 1.361(14)
C10 C11 1.532(14)
C12 C13 1.507(18)
C12 C16 1.532(14)
C13 C14 1.333(16)
C14 C15 1.49(2)
C14 C17 1.50(2)
C15 C16 1.532(18)
C21 C22 1.50(2)
C21 C23 1.55(2)
C21 C24 1.60(3)
Si1A O2A 1.674(9)
Si1A C19A 1.78(2)
Si1A C20A 1.794(14)
Si1A C21A 1.874(12)
O2A C13A 1.305(18)
C10A C12A 1.323(16)
C10A C11A 1.517(16)
C12A C13A 1.50(2)
C12A C16A 1.514(16)
C13A C14A 1.358(16)
C14A C15A 1.48(3)
C14A C17A 1.49(2)
C15A C16A 1.51(2)
C21A C22A 1.55(2)
C21A C23A 1.559(18)
C21A C24A 1.60(3)

loop_
_geom_hbond_atom_site_label_D
_geom_hbond_atom_site_label_H
_geom_hbond_atom_site_label_A
_geom_hbond_distance_DH
_geom_hbond_distance_HA
_geom_hbond_distance_DA
_geom_hbond_angle_DHA
_geom_hbond_site_symmetry_A
N1 H1N O1 0.90(2) 2.01(2) 2.892(5) 167(5) 1_545

loop_
_geom_torsion_atom_site_label_1
_geom_torsion_atom_site_label_2
_geom_torsion_atom_site_label_3
_geom_torsion_atom_site_label_4
_geom_torsion
C4 N1 C1 C2 0.7(7)
N1 C1 C2 C3 -0.3(7)
N1 C1 C2 C9 -178.2(5)
C1 C2 C3 C8 -178.5(6)
C9 C2 C3 C8 -0.8(10)
C1 C2 C3 C4 -0.2(6)
C9 C2 C3 C4 177.5(5)
C1 N1 C4 C5 174.7(5)
C1 N1 C4 C3 -0.8(6)
C8 C3 C4 C5 3.5(7)
C2 C3 C4 C5 -175.2(5)
C8 C3 C4 N1 179.3(4)
C2 C3 C4 N1 0.6(6)
N1 C4 C5 C6 -176.0(5)
C3 C4 C5 C6 -1.2(8)
C4 C5 C6 C7 -0.4(8)
C5 C6 C7 C8 -0.3(8)
C6 C7 C8 C3 2.7(7)
C6 C7 C8 C18 -172.6(5)
C4 C3 C8 C7 -4.1(7)
C2 C3 C8 C7 174.1(6)
C4 C3 C8 C18 170.7(5)
C2 C3 C8 C18 -11.2(9)
C1 C2 C9 C10A 5.0(9)
C3 C2 C9 C10A -172.3(7)
C1 C2 C9 C10 30.4(9)
C3 C2 C9 C10 -146.9(7)
C7 C8 C18 O1 162.9(5)
C3 C8 C18 O1 -12.0(8)
C19 Si1 O2 C13 68.9(14)
C20 Si1 O2 C13 -49.4(12)
C21 Si1 O2 C13 -172.4(10)
C10A C9 C10 C12 -24.3(17)
C2 C9 C10 C12 -108.2(11)
C10A C9 C10 C11 150(3)
C2 C9 C10 C11 66.2(11)
C11 C10 C12 C13 178.5(11)
C9 C10 C12 C13 -7.1(19)
C11 C10 C12 C16 -2.5(18)
C9 C10 C12 C16 172.0(10)
Si1 O2 C13 C14 82.2(16)
Si1 O2 C13 C12 -92.9(12)
C10 C12 C13 C14 171.9(13)
C16 C12 C13 C14 -7.3(14)
C10 C12 C13 O2 -12.3(19)
C16 C12 C13 O2 168.5(11)
O2 C13 C14 C15 -173.1(11)
C12 C13 C14 C15 2.6(16)
O2 C13 C14 C17 11(2)
C12 C13 C14 C17 -173.8(13)
C13 C14 C15 C16 3.2(16)
C17 C14 C15 C16 179.6(13)
C14 C15 C16 C12 -7.3(13)
C10 C12 C16 C15 -170.6(12)
C13 C12 C16 C15 8.7(13)
O2 Si1 C21 C22 -179.3(14)
C19 Si1 C21 C22 -60.7(18)
C20 Si1 C21 C22 57.0(17)
O2 Si1 C21 C23 62.5(14)
C19 Si1 C21 C23 -178.9(16)
C20 Si1 C21 C23 -61.2(15)
O2 Si1 C21 C24 -53.8(14)
C19 Si1 C21 C24 64.7(17)
C20 Si1 C21 C24 -177.6(14)
C19A Si1A O2A C13A 154.8(16)
C20A Si1A O2A C13A -90.9(15)
C21A Si1A O2A C13A 33.0(15)
C2 C9 C10A C12A -108.4(18)
C10 C9 C10A C12A 146(4)
C2 C9 C10A C11A 78.8(12)
C10 C9 C10A C11A -26.8(18)
C9 C10A C12A C13A 12(3)
C11A C10A C12A C13A -176.2(17)
C9 C10A C12A C16A -179.0(14)
C11A C10A C12A C16A -7(3)
Si1A O2A C13A C14A 73(3)
Si1A O2A C13A C12A -114.2(15)
C10A C12A C13A O2A -6(3)
C16A C12A C13A O2A -175.4(16)
C10A C12A C13A C14A 168.6(18)
C16A C12A C13A C14A -1(2)
O2A C13A C14A C15A 178.1(19)
C12A C13A C14A C15A 4(2)
O2A C13A C14A C17A -3(3)
C12A C13A C14A C17A -176.8(17)
C13A C14A C15A C16A -6(2)
C17A C14A C15A C16A 175.2(17)
C14A C15A C16A C12A 5(2)
C10A C12A C16A C15A -173.1(17)
C13A C12A C16A C15A -2.3(19)
O2A Si1A C21A C22A -72.0(14)
C19A Si1A C21A C22A 178.4(15)
C20A Si1A C21A C22A 45.9(16)
O2A Si1A C21A C23A 171.3(8)
C19A Si1A C21A C23A 61.6(12)
C20A Si1A C21A C23A -70.9(10)
O2A Si1A C21A C24A 54.5(15)
C19A Si1A C21A C24A -55.2(18)
C20A Si1A C21A C24A 172.3(15)
